data_9012805
loop_
_publ_author_name
'Garcia-Garcia F J'
'Larsson, A. K.'
'Noren, L.'
'Withers, R. L.'

_publ_section_title
;
 The crystal structures of Co3Se4 and Co7Se8
;
_journal_name_full 'Solid State Sciences'
_journal_page_first 725
_journal_page_last 733
_journal_paper_doi 10.1016/j.solidstatesciences.2004.03.030
_journal_volume 6
_journal_year 2004
_chemical_formula_structural Co6.84Se8
_chemical_formula_sum 'Co6.84 Se8'
_space_group_IT_number 12
_symmetry_space_group_name_Hall '-C 2y'
_symmetry_space_group_name_H-M 'C 1 2/m 1'
_cell_angle_alpha 90
_cell_angle_beta 139.935
_cell_angle_gamma 90
_cell_length_a 12.367
_cell_length_b 7.1402
_cell_length_c 8.079
_cell_formula_units_Z 2
_cell_volume 459.184
_database_code_amcsd 0015524
_exptl_crystal_density_diffrn 7.484
_cod_original_formula_sum 'Se8 Co6.84'
_cod_database_code 9012805
_amcsd_formula_title Co6.84Se8

loop_
_space_group_symop_operation_xyz
x,y,z
1/2+x,1/2+y,z
x,-y,z
1/2+x,1/2-y,z
-x,y,-z
1/2-x,1/2+y,-z
-x,-y,-z
1/2-x,1/2-y,-z

loop_
_atom_site_aniso_label
_atom_site_aniso_U_11
_atom_site_aniso_U_22
_atom_site_aniso_U_33
_atom_site_aniso_U_12
_atom_site_aniso_U_13
_atom_site_aniso_U_23
Se1 0.01090 0.02380 0.00770 0.00000 0.00760 0.00000
Se2 0.01600 0.02600 0.01330 0.00000 0.01300 0.00000
Se3 0.00890 0.02270 0.00810 0.00170 0.00710 0.00180
Co1 0.01400 0.02100 0.00800 0.00000 0.00700 0.00000
Co2 0.01410 0.02500 0.00500 -0.00150 0.00560 0.00090
Co3 0.01300 0.01940 0.00520 0.00000 0.00520 0.00000
Co4 0.01940 0.02300 0.00890 0.00000 0.01040 0.00000

loop_
_atom_site_label
_atom_site_fract_x
_atom_site_fract_y
_atom_site_fract_z
_atom_site_occupancy
Se1 0.79640 0.00000 0.26180 1.00000
Se2 0.27990 0.00000 0.22870 1.00000
Se3 0.45410 0.24430 0.74200 1.00000
Co1 0.50000 0.00000 0.00000 1.00000
Co2 0.25000 0.25000 0.00000 0.92000
Co3 0.75670 0.00000 0.52570 1.00000
Co4 0.50000 0.22400 0.50000 1.00000

loop_
_cod_related_entry_id
_cod_related_entry_database
_cod_related_entry_code
1 AMCSD 0015524
